data_7006636
loop_
_publ_author_name
'Murali, Mariappan'
'Palaniandavar, Mallayan'

_publ_section_title
;
 Synthesis, structure and spectral and redox properties of new mixed
 ligand monomeric and dimeric Ru(II) complexes: predominant formation
 of the "cis-alpha" diastereoisomer and unusual 3MC emission by dimeric
 complexes.
;
_journal_issue 5
_journal_name_full 'Dalton transactions (Cambridge, England : 2003)'
_journal_page_first 730
_journal_page_last 743
_journal_paper_doi 10.1039/b512382h
_journal_year 2006
_chemical_formula_sum 'C30 H30 Cl2 N6 O8 Ru S2'
_chemical_formula_weight 838.69
_chemical_name_systematic
;
?
;
_space_group_IT_number 14
_symmetry_cell_setting monoclinic
_symmetry_space_group_name_Hall '-P 2ybc'
_symmetry_space_group_name_H-M 'P 1 21/c 1'
_atom_sites_solution_hydrogens geom
_atom_sites_solution_primary direct
_atom_sites_solution_secondary difmap
_audit_creation_method SHELXL-97
_cell_angle_alpha 90.00
_cell_angle_beta 104.96(5)
_cell_angle_gamma 90.00
_cell_formula_units_Z 4
_cell_length_a 12.123(5)
_cell_length_b 22.873(7)
_cell_length_c 12.630(12)
_cell_measurement_reflns_used 25
_cell_measurement_temperature 293(2)
_cell_measurement_theta_max 15
_cell_measurement_theta_min 10
_cell_volume 3383(4)
_computing_cell_refinement 'cad4 system programs'
_computing_data_collection 'cad4 system programs'
_computing_data_reduction molen
_computing_molecular_graphics ORTEP
_computing_publication_material 'SHELXL-97 (Sheldrick, 1997)'
_computing_structure_refinement 'SHELXL-97 (Sheldrick, 1997)'
_computing_structure_solution 'SHELXS-97 (Sheldrick, 1997)'
_diffrn_ambient_temperature 293(2)
_diffrn_measured_fraction_theta_full 0.999
_diffrn_measured_fraction_theta_max 0.999
_diffrn_measurement_device_type 'cad4 diffractometer'
_diffrn_measurement_method 'omega twotheta'
_diffrn_radiation_monochromator graphite
_diffrn_radiation_source 'fine-focus sealed tube'
_diffrn_radiation_type MoK\a
_diffrn_radiation_wavelength 0.71073
_diffrn_reflns_av_R_equivalents 0.0960
_diffrn_reflns_av_sigmaI/netI 0.0483
_diffrn_reflns_limit_h_max 14
_diffrn_reflns_limit_h_min 0
_diffrn_reflns_limit_k_max 27
_diffrn_reflns_limit_k_min 0
_diffrn_reflns_limit_l_max 14
_diffrn_reflns_limit_l_min -15
_diffrn_reflns_number 6237
_diffrn_reflns_theta_full 24.98
_diffrn_reflns_theta_max 24.98
_diffrn_reflns_theta_min 2.26
_diffrn_standards_decay_% 0
_diffrn_standards_interval_time '1 hour'
_diffrn_standards_number 2
_exptl_absorpt_coefficient_mu 0.804
_exptl_absorpt_correction_T_max 0.94
_exptl_absorpt_correction_T_min 0.75
_exptl_absorpt_correction_type psi-scan
_exptl_crystal_colour 'orange red'
_exptl_crystal_density_diffrn 1.646
_exptl_crystal_density_method 'not measured'
_exptl_crystal_description prismatic
_exptl_crystal_F_000 1704
_exptl_crystal_size_max 0.3
_exptl_crystal_size_mid 0.3
_exptl_crystal_size_min 0.2
_refine_diff_density_max 1.175
_refine_diff_density_min -1.225
_refine_diff_density_rms 0.172
_refine_ls_extinction_coef 0.0012(5)
_refine_ls_extinction_expression Fc^*^=kFc[1+0.001xFc^2^\l^3^/sin(2\q)]^-1/4^
_refine_ls_extinction_method SHELXL
_refine_ls_goodness_of_fit_ref 1.074
_refine_ls_hydrogen_treatment mixed
_refine_ls_matrix_type full
_refine_ls_number_parameters 451
_refine_ls_number_reflns 5941
_refine_ls_number_restraints 2
_refine_ls_restrained_S_all 1.074
_refine_ls_R_factor_all 0.1035
_refine_ls_R_factor_gt 0.0585
_refine_ls_shift/su_max 0.000
_refine_ls_shift/su_mean 0.000
_refine_ls_structure_factor_coef Fsqd
_refine_ls_weighting_details 'calc w=1/[\s^2^(Fo^2^)+(0.1248P)^2^+13.2302P] where P=(Fo^2^+2Fc^2^)/3'
_refine_ls_weighting_scheme calc
_refine_ls_wR_factor_gt 0.1551
_refine_ls_wR_factor_ref 0.2156
_reflns_number_gt 4246
_reflns_number_total 5941
_reflns_threshold_expression >2sigma(I)
_cod_data_source_file b512382h.txt
_cod_data_source_block 2
_cod_original_sg_symbol_H-M P21/c
_cod_database_code 7006636

loop_
_symmetry_equiv_pos_as_xyz
'x, y, z'
'-x, y+1/2, -z+1/2'
'-x, -y, -z'
'x, -y-1/2, z-1/2'

loop_
_atom_site_label
_atom_site_type_symbol
_atom_site_fract_x
_atom_site_fract_y
_atom_site_fract_z
_atom_site_U_iso_or_equiv
_atom_site_adp_type
_atom_site_occupancy
_atom_site_symmetry_multiplicity
_atom_site_calc_flag
_atom_site_refinement_flags
_atom_site_disorder_assembly
_atom_site_disorder_group
C1 C 0.5516(6) 0.1269(4) 0.2728(6) 0.0404(18) Uani 1 1 d . . .
C2 C 0.4502(7) 0.1516(4) 0.2097(7) 0.048(2) Uani 1 1 d . . .
C3 C 0.3981(9) 0.1332(5) 0.1043(8) 0.073(3) Uani 1 1 d . . .
H3 H 0.3308 0.1502 0.0637 0.088 Uiso 1 1 calc R . .
C4 C 0.4485(12) 0.0900(6) 0.0633(8) 0.086(4) Uani 1 1 d . . .
H4 H 0.4166 0.0774 -0.0080 0.103 Uiso 1 1 calc R . .
C5 C 0.5480(10) 0.0632(5) 0.1252(7) 0.071(3) Uani 1 1 d . . .
H5 H 0.5794 0.0322 0.0954 0.086 Uiso 1 1 calc R . .
C6 C 0.6002(8) 0.0822(4) 0.2298(7) 0.053(2) Uani 1 1 d . . .
H6 H 0.6672 0.0648 0.2702 0.064 Uiso 1 1 calc R . .
C7 C 0.4991(6) 0.1964(4) 0.3704(7) 0.048(2) Uani 1 1 d . . .
C8 C 0.4801(7) 0.2391(4) 0.4523(8) 0.056(2) Uani 1 1 d . . .
H8A H 0.3989 0.2468 0.4376 0.068 Uiso 1 1 calc R . .
H8B H 0.5173 0.2755 0.4428 0.068 Uiso 1 1 calc R . .
C9 C 0.5235(8) 0.2197(5) 0.5704(7) 0.057(2) Uani 1 1 d . . .
H9A H 0.4872 0.1829 0.5793 0.069 Uiso 1 1 calc R . .
H9B H 0.4998 0.2483 0.6168 0.069 Uiso 1 1 calc R . .
C10 C 0.7304(9) 0.2838(4) 0.5985(9) 0.067(3) Uani 1 1 d . . .
H10A H 0.6801 0.3130 0.6167 0.081 Uiso 1 1 calc R . .
H10B H 0.8050 0.2885 0.6493 0.081 Uiso 1 1 calc R . .
C11 C 0.7407(9) 0.2951(4) 0.4860(10) 0.075(3) Uani 1 1 d . . .
H11A H 0.7883 0.3292 0.4868 0.090 Uiso 1 1 calc R . .
H11B H 0.6656 0.3036 0.4388 0.090 Uiso 1 1 calc R . .
C12 C 0.9539(7) 0.2466(4) 0.4900(8) 0.053(2) Uani 1 1 d . . .
H12A H 0.9853 0.2661 0.4359 0.064 Uiso 1 1 calc R . .
H12B H 0.9617 0.2731 0.5515 0.064 Uiso 1 1 calc R . .
C13 C 1.0222(7) 0.1931(4) 0.5284(7) 0.051(2) Uani 1 1 d . . .
H13A H 1.1025 0.2035 0.5494 0.061 Uiso 1 1 calc R . .
H13B H 1.0108 0.1657 0.4681 0.061 Uiso 1 1 calc R . .
C14 C 0.9929(6) 0.1637(4) 0.6229(7) 0.0422(19) Uani 1 1 d . . .
C15 C 0.9091(7) 0.1233(3) 0.7367(6) 0.0408(18) Uani 1 1 d . . .
C16 C 0.8348(8) 0.0986(4) 0.7915(7) 0.055(2) Uani 1 1 d . . .
H16 H 0.7569 0.0963 0.7588 0.066 Uiso 1 1 calc R . .
C17 C 0.8808(10) 0.0776(5) 0.8965(8) 0.072(3) Uani 1 1 d . . .
H17 H 0.8332 0.0592 0.9333 0.086 Uiso 1 1 calc R . .
C18 C 0.9968(11) 0.0835(5) 0.9486(8) 0.078(3) Uani 1 1 d . . .
H18 H 1.0246 0.0697 1.0198 0.094 Uiso 1 1 calc R . .
C19 C 1.0692(10) 0.1089(5) 0.8977(8) 0.072(3) Uani 1 1 d . . .
H19 H 1.1465 0.1127 0.9323 0.086 Uiso 1 1 calc R . .
C20 C 1.0240(7) 0.1294(4) 0.7905(7) 0.050(2) Uani 1 1 d . . .
C21 C 0.8729(7) 0.1006(4) 0.3442(7) 0.048(2) Uani 1 1 d . . .
H21 H 0.8742 0.1391 0.3209 0.058 Uiso 1 1 calc R . .
C22 C 0.9280(8) 0.0594(5) 0.2998(9) 0.066(3) Uani 1 1 d . . .
H22 H 0.9661 0.0694 0.2472 0.080 Uiso 1 1 calc R . .
C23 C 0.9259(9) 0.0021(5) 0.3349(10) 0.076(3) Uani 1 1 d . . .
H23 H 0.9640 -0.0272 0.3074 0.092 Uiso 1 1 calc R . .
C24 C 0.8666(8) -0.0104(4) 0.4108(8) 0.061(2) Uani 1 1 d . . .
H24 H 0.8632 -0.0488 0.4343 0.073 Uiso 1 1 calc R . .
C25 C 0.8128(6) 0.0325(4) 0.4520(7) 0.0410(18) Uani 1 1 d . . .
C26 C 0.7400(6) 0.0226(3) 0.5261(6) 0.0388(17) Uani 1 1 d . . .
C27 C 0.7218(8) -0.0325(4) 0.5657(8) 0.059(2) Uani 1 1 d . . .
H27 H 0.7622 -0.0647 0.5511 0.071 Uiso 1 1 calc R . .
C28 C 0.6436(9) -0.0385(5) 0.6265(9) 0.070(3) Uani 1 1 d . . .
H28 H 0.6339 -0.0744 0.6573 0.083 Uiso 1 1 calc R . .
C29 C 0.5808(8) 0.0082(5) 0.6415(8) 0.064(3) Uani 1 1 d . . .
H29 H 0.5235 0.0041 0.6777 0.076 Uiso 1 1 calc R . .
C30 C 0.6031(7) 0.0615(4) 0.6023(7) 0.048(2) Uani 1 1 d . . .
H30 H 0.5599 0.0933 0.6141 0.058 Uiso 1 1 calc R . .
N1 N 0.5821(5) 0.1576(3) 0.3737(5) 0.0368(14) Uani 1 1 d . . .
N2 N 0.4210(6) 0.1937(4) 0.2725(6) 0.057(2) Uani 1 1 d D . .
N3 N 0.8919(5) 0.1456(3) 0.6294(5) 0.0372(14) Uani 1 1 d . . .
N4 N 1.0728(6) 0.1547(3) 0.7174(6) 0.0507(18) Uani 1 1 d D . .
N5 N 0.8171(5) 0.0886(3) 0.4197(5) 0.0353(14) Uani 1 1 d . . .
N6 N 0.6828(5) 0.0710(3) 0.5484(5) 0.0374(14) Uani 1 1 d . . .
O1 O 0.1795(6) 0.2827(4) 0.6973(8) 0.101(3) Uani 1 1 d . . .
O2 O 0.0138(6) 0.2985(4) 0.7522(7) 0.092(3) Uani 1 1 d . . .
O3 O 0.1883(10) 0.3144(12) 0.8656(9) 0.256(12) Uani 1 1 d . . .
O4 O 0.1361(13) 0.3727(5) 0.734(2) 0.233(10) Uani 1 1 d . . .
O5 O 0.4911(6) 0.3609(5) 0.2857(7) 0.098(3) Uani 1 1 d . . .
O6 O 0.3182(8) 0.3369(6) 0.2928(15) 0.209(9) Uani 1 1 d . . .
O7 O 0.3359(11) 0.3739(9) 0.1377(8) 0.205(9) Uani 1 1 d . . .
O8 O 0.3454(13) 0.4281(6) 0.2814(11) 0.194(8) Uani 1 1 d . . .
S1 S 0.67498(19) 0.21041(10) 0.61809(16) 0.0474(5) Uani 1 1 d . . .
S2 S 0.80243(18) 0.23272(10) 0.42971(17) 0.0455(5) Uani 1 1 d . . .
Cl1 Cl 0.12902(19) 0.31532(14) 0.7633(2) 0.0730(8) Uani 1 1 d . . .
Cl2 Cl 0.37426(18) 0.37496(11) 0.24767(17) 0.0524(6) Uani 1 1 d . . .
Ru Ru 0.74008(4) 0.14991(2) 0.50132(4) 0.0279(2) Uani 1 1 d . . .
H2B H 0.363(4) 0.218(3) 0.260(6) 0.04(2) Uiso 1 1 d D . .
H4B H 1.135(5) 0.176(4) 0.739(8) 0.08(3) Uiso 1 1 d D . .

loop_
_atom_site_aniso_label
_atom_site_aniso_U_11
_atom_site_aniso_U_22
_atom_site_aniso_U_33
_atom_site_aniso_U_23
_atom_site_aniso_U_13
_atom_site_aniso_U_12
C1 0.037(4) 0.050(5) 0.026(4) 0.006(3) -0.007(3) -0.014(3)
C2 0.043(4) 0.055(6) 0.037(4) 0.008(4) -0.008(4) -0.009(4)
C3 0.066(6) 0.076(8) 0.053(6) 0.012(6) -0.032(5) -0.013(6)
C4 0.117(10) 0.075(8) 0.039(6) -0.001(5) -0.028(6) -0.027(7)
C5 0.093(8) 0.070(7) 0.037(5) -0.014(5) -0.010(5) -0.015(6)
C6 0.057(5) 0.056(6) 0.039(5) -0.003(4) -0.001(4) -0.002(4)
C7 0.027(4) 0.065(6) 0.047(5) 0.017(4) -0.001(3) -0.004(4)
C8 0.045(5) 0.057(6) 0.067(6) 0.011(5) 0.014(4) 0.018(4)
C9 0.056(5) 0.063(6) 0.057(6) 0.001(5) 0.022(4) 0.016(4)
C10 0.068(6) 0.032(5) 0.101(9) -0.020(5) 0.020(6) -0.004(4)
C11 0.077(7) 0.036(5) 0.119(10) 0.023(6) 0.040(7) 0.009(5)
C12 0.049(5) 0.053(6) 0.054(5) 0.001(4) 0.007(4) -0.025(4)
C13 0.041(4) 0.058(6) 0.052(5) -0.010(4) 0.008(4) -0.009(4)
C14 0.032(4) 0.042(5) 0.045(5) -0.012(4) -0.004(3) 0.004(3)
C15 0.046(4) 0.038(5) 0.029(4) -0.003(3) -0.006(3) 0.007(3)
C16 0.066(6) 0.066(6) 0.030(4) 0.009(4) 0.004(4) 0.008(5)
C17 0.097(8) 0.072(8) 0.040(5) 0.005(5) 0.005(5) 0.001(6)
C18 0.105(9) 0.078(8) 0.036(5) 0.011(5) -0.011(6) 0.020(7)
C19 0.069(7) 0.076(8) 0.048(6) -0.006(5) -0.027(5) 0.022(6)
C20 0.050(5) 0.046(5) 0.042(5) -0.009(4) -0.008(4) 0.013(4)
C21 0.049(5) 0.052(6) 0.044(5) -0.012(4) 0.014(4) -0.012(4)
C22 0.070(6) 0.070(7) 0.072(7) -0.033(6) 0.041(5) -0.025(5)
C23 0.065(6) 0.075(8) 0.097(8) -0.044(7) 0.036(6) 0.000(5)
C24 0.054(5) 0.050(6) 0.076(7) -0.015(5) 0.010(5) -0.001(4)
C25 0.030(4) 0.038(5) 0.047(5) -0.009(4) -0.004(3) -0.001(3)
C26 0.042(4) 0.029(4) 0.038(4) 0.004(3) -0.002(3) -0.005(3)
C27 0.065(6) 0.045(6) 0.062(6) 0.010(4) 0.006(5) -0.002(4)
C28 0.073(7) 0.050(6) 0.086(8) 0.025(5) 0.020(6) -0.017(5)
C29 0.057(6) 0.069(7) 0.068(6) 0.013(5) 0.023(5) -0.011(5)
C30 0.038(4) 0.063(6) 0.044(5) 0.005(4) 0.011(4) -0.003(4)
N1 0.030(3) 0.045(4) 0.029(3) 0.006(3) -0.004(2) 0.002(3)
N2 0.028(4) 0.076(6) 0.055(5) 0.024(4) -0.011(3) 0.006(4)
N3 0.037(3) 0.033(4) 0.034(3) -0.007(3) -0.005(3) 0.002(3)
N4 0.032(3) 0.056(5) 0.052(4) -0.008(4) -0.011(3) 0.000(3)
N5 0.029(3) 0.044(4) 0.030(3) -0.011(3) 0.002(2) -0.002(3)
N6 0.033(3) 0.035(4) 0.039(3) 0.002(3) -0.001(3) -0.005(3)
O1 0.058(4) 0.118(8) 0.131(7) -0.074(6) 0.033(5) -0.024(4)
O2 0.043(4) 0.131(8) 0.097(6) -0.050(5) 0.013(4) -0.011(4)
O3 0.079(7) 0.62(4) 0.063(7) -0.018(13) 0.010(6) 0.009(13)
O4 0.162(13) 0.059(8) 0.49(3) -0.067(13) 0.104(16) -0.004(8)
O5 0.054(4) 0.158(9) 0.077(5) 0.029(6) 0.008(4) 0.007(5)
O6 0.049(5) 0.172(12) 0.37(2) 0.175(14) -0.017(8) -0.022(6)
O7 0.157(11) 0.39(2) 0.050(5) -0.007(9) -0.003(6) 0.157(14)
O8 0.217(14) 0.148(12) 0.154(11) -0.073(10) -0.064(10) 0.094(11)
S1 0.0556(12) 0.0505(13) 0.0322(10) -0.0069(9) 0.0043(9) 0.0157(10)
S2 0.0496(12) 0.0420(12) 0.0400(11) 0.0087(9) 0.0026(9) -0.0078(9)
Cl1 0.0431(12) 0.096(2) 0.0731(17) -0.0445(15) 0.0030(11) 0.0004(12)
Cl2 0.0435(11) 0.0685(16) 0.0414(11) 0.0034(10) 0.0042(9) 0.0033(10)
Ru 0.0297(3) 0.0271(3) 0.0234(3) -0.0002(2) 0.0004(2) -0.0002(2)

loop_
_atom_type_symbol
_atom_type_description
_atom_type_scat_dispersion_real
_atom_type_scat_dispersion_imag
_atom_type_scat_source
C C 0.0033 0.0016 'International Tables Vol C Tables 4.2.6.8 and 6.1.1.4'
H H 0.0000 0.0000 'International Tables Vol C Tables 4.2.6.8 and 6.1.1.4'
N N 0.0061 0.0033 'International Tables Vol C Tables 4.2.6.8 and 6.1.1.4'
O O 0.0106 0.0060 'International Tables Vol C Tables 4.2.6.8 and 6.1.1.4'
S S 0.1246 0.1234 'International Tables Vol C Tables 4.2.6.8 and 6.1.1.4'
Cl Cl 0.1484 0.1585 'International Tables Vol C Tables 4.2.6.8 and 6.1.1.4'
Ru Ru -1.2594 0.8363 'International Tables Vol C Tables 4.2.6.8 and 6.1.1.4'

loop_
_geom_angle_atom_site_label_1
_geom_angle_atom_site_label_2
_geom_angle_atom_site_label_3
_geom_angle
_geom_angle_site_symmetry_1
_geom_angle_site_symmetry_3
_geom_angle_publ_flag
C6 C1 C2 118.9(7) . . ?
C6 C1 N1 133.7(7) . . ?
C2 C1 N1 107.4(7) . . ?
N2 C2 C3 131.1(9) . . ?
N2 C2 C1 106.1(7) . . ?
C3 C2 C1 122.7(10) . . ?
C4 C3 C2 117.2(10) . . ?
C4 C3 H3 121.4 . . ?
C2 C3 H3 121.4 . . ?
C3 C4 C5 121.5(9) . . ?
C3 C4 H4 119.2 . . ?
C5 C4 H4 119.2 . . ?
C6 C5 C4 120.9(11) . . ?
C6 C5 H5 119.5 . . ?
C4 C5 H5 119.5 . . ?
C1 C6 C5 118.7(9) . . ?
C1 C6 H6 120.7 . . ?
C5 C6 H6 120.7 . . ?
N1 C7 N2 110.0(8) . . ?
N1 C7 C8 131.9(7) . . ?
N2 C7 C8 118.1(8) . . ?
C7 C8 C9 114.7(8) . . ?
C7 C8 H8A 108.6 . . ?
C9 C8 H8A 108.6 . . ?
C7 C8 H8B 108.6 . . ?
C9 C8 H8B 108.6 . . ?
H8A C8 H8B 107.6 . . ?
C8 C9 S1 115.6(6) . . ?
C8 C9 H9A 108.4 . . ?
S1 C9 H9A 108.4 . . ?
C8 C9 H9B 108.4 . . ?
S1 C9 H9B 108.4 . . ?
H9A C9 H9B 107.5 . . ?
C11 C10 S1 114.2(7) . . ?
C11 C10 H10A 108.7 . . ?
S1 C10 H10A 108.7 . . ?
C11 C10 H10B 108.7 . . ?
S1 C10 H10B 108.7 . . ?
H10A C10 H10B 107.6 . . ?
C10 C11 S2 112.3(7) . . ?
C10 C11 H11A 109.1 . . ?
S2 C11 H11A 109.1 . . ?
C10 C11 H11B 109.1 . . ?
S2 C11 H11B 109.1 . . ?
H11A C11 H11B 107.9 . . ?
C13 C12 S2 114.1(6) . . ?
C13 C12 H12A 108.7 . . ?
S2 C12 H12A 108.7 . . ?
C13 C12 H12B 108.7 . . ?
S2 C12 H12B 108.7 . . ?
H12A C12 H12B 107.6 . . ?
C12 C13 C14 113.9(7) . . ?
C12 C13 H13A 108.8 . . ?
C14 C13 H13A 108.8 . . ?
C12 C13 H13B 108.8 . . ?
C14 C13 H13B 108.8 . . ?
H13A C13 H13B 107.7 . . ?
N3 C14 N4 111.4(8) . . ?
N3 C14 C13 127.6(7) . . ?
N4 C14 C13 120.9(7) . . ?
C20 C15 C16 119.5(8) . . ?
C20 C15 N3 108.4(7) . . ?
C16 C15 N3 132.1(7) . . ?
C17 C16 C15 117.8(9) . . ?
C17 C16 H16 121.1 . . ?
C15 C16 H16 121.1 . . ?
C16 C17 C18 121.7(11) . . ?
C16 C17 H17 119.2 . . ?
C18 C17 H17 119.2 . . ?
C19 C18 C17 121.2(9) . . ?
C19 C18 H18 119.4 . . ?
C17 C18 H18 119.4 . . ?
C18 C19 C20 117.7(10) . . ?
C18 C19 H19 121.2 . . ?
C20 C19 H19 121.2 . . ?
N4 C20 C15 105.6(7) . . ?
N4 C20 C19 132.2(9) . . ?
C15 C20 C19 122.1(10) . . ?
N5 C21 C22 123.2(9) . . ?
N5 C21 H21 118.4 . . ?
C22 C21 H21 118.4 . . ?
C21 C22 C23 118.2(9) . . ?
C21 C22 H22 120.9 . . ?
C23 C22 H22 120.9 . . ?
C24 C23 C22 118.6(9) . . ?
C24 C23 H23 120.7 . . ?
C22 C23 H23 120.7 . . ?
C25 C24 C23 120.6(10) . . ?
C25 C24 H24 119.7 . . ?
C23 C24 H24 119.7 . . ?
N5 C25 C24 120.8(8) . . ?
N5 C25 C26 114.7(7) . . ?
C24 C25 C26 124.4(8) . . ?
N6 C26 C27 121.4(8) . . ?
N6 C26 C25 115.3(7) . . ?
C27 C26 C25 123.2(8) . . ?
C28 C27 C26 119.1(10) . . ?
C28 C27 H27 120.4 . . ?
C26 C27 H27 120.4 . . ?
C29 C28 C27 119.7(9) . . ?
C29 C28 H28 120.2 . . ?
C27 C28 H28 120.2 . . ?
C28 C29 C30 118.7(9) . . ?
C28 C29 H29 120.6 . . ?
C30 C29 H29 120.6 . . ?
N6 C30 C29 124.5(9) . . ?
N6 C30 H30 117.8 . . ?
C29 C30 H30 117.8 . . ?
C7 N1 C1 106.4(6) . . ?
C7 N1 Ru 126.2(5) . . ?
C1 N1 Ru 127.1(5) . . ?
C7 N2 C2 110.0(7) . . ?
C7 N2 H2B 118(5) . . ?
C2 N2 H2B 132(5) . . ?
C14 N3 C15 105.3(6) . . ?
C14 N3 Ru 125.3(5) . . ?
C15 N3 Ru 129.4(5) . . ?
C14 N4 C20 109.3(7) . . ?
C14 N4 H4B 124(7) . . ?
C20 N4 H4B 121(7) . . ?
C21 N5 C25 118.6(7) . . ?
C21 N5 Ru 125.9(6) . . ?
C25 N5 Ru 115.4(5) . . ?
C30 N6 C26 116.3(7) . . ?
C30 N6 Ru 128.8(6) . . ?
C26 N6 Ru 114.7(5) . . ?
C9 S1 C10 102.9(5) . . ?
C9 S1 Ru 110.3(3) . . ?
C10 S1 Ru 105.3(3) . . ?
C12 S2 C11 99.8(5) . . ?
C12 S2 Ru 112.1(3) . . ?
C11 S2 Ru 106.1(3) . . ?
O3 Cl1 O4 103.1(14) . . ?
O3 Cl1 O1 111.9(9) . . ?
O4 Cl1 O1 106.6(10) . . ?
O3 Cl1 O2 111.7(8) . . ?
O4 Cl1 O2 111.1(7) . . ?
O1 Cl1 O2 111.9(5) . . ?
O6 Cl2 O7 110.8(12) . . ?
O6 Cl2 O8 104.5(12) . . ?
O7 Cl2 O8 106.9(9) . . ?
O6 Cl2 O5 106.7(6) . . ?
O7 Cl2 O5 113.3(6) . . ?
O8 Cl2 O5 114.4(8) . . ?
N6 Ru N5 77.5(3) . . y
N6 Ru N3 91.7(2) . . y
N5 Ru N3 86.3(2) . . y
N6 Ru N1 89.2(2) . . y
N5 Ru N1 96.2(2) . . y
N3 Ru N1 177.5(2) . . y
N6 Ru S1 98.26(19) . . y
N5 Ru S1 170.17(17) . . y
N3 Ru S1 84.99(18) . . y
N1 Ru S1 92.54(19) . . y
N6 Ru S2 173.41(18) . . y
N5 Ru S2 97.11(19) . . y
N3 Ru S2 91.71(19) . . y
N1 Ru S2 87.61(18) . . y
S1 Ru S2 87.65(9) . . y

loop_
_geom_bond_atom_site_label_1
_geom_bond_atom_site_label_2
_geom_bond_distance
_geom_bond_site_symmetry_2
_geom_bond_publ_flag
C1 C6 1.361(12) . ?
C1 C2 1.399(11) . ?
C1 N1 1.418(10) . ?
C2 N2 1.352(13) . ?
C2 C3 1.383(13) . ?
C3 C4 1.334(17) . ?
C3 H3 0.9300 . ?
C4 C5 1.398(16) . ?
C4 H4 0.9300 . ?
C5 C6 1.379(12) . ?
C5 H5 0.9300 . ?
C6 H6 0.9300 . ?
C7 N1 1.335(11) . ?
C7 N2 1.350(10) . ?
C7 C8 1.482(13) . ?
C8 C9 1.515(12) . ?
C8 H8A 0.9700 . ?
C8 H8B 0.9700 . ?
C9 S1 1.791(9) . ?
C9 H9A 0.9700 . ?
C9 H9B 0.9700 . ?
C10 C11 1.481(15) . ?
C10 S1 1.848(10) . ?
C10 H10A 0.9700 . ?
C10 H10B 0.9700 . ?
C11 S2 1.838(11) . ?
C11 H11A 0.9700 . ?
C11 H11B 0.9700 . ?
C12 C13 1.487(13) . ?
C12 S2 1.826(8) . ?
C12 H12A 0.9700 . ?
C12 H12B 0.9700 . ?
C13 C14 1.491(12) . ?
C13 H13A 0.9700 . ?
C13 H13B 0.9700 . ?
C14 N3 1.315(10) . ?
C14 N4 1.345(10) . ?
C15 C20 1.390(11) . ?
C15 C16 1.390(12) . ?
C15 N3 1.411(10) . ?
C16 C17 1.385(12) . ?
C16 H16 0.9300 . ?
C17 C18 1.397(16) . ?
C17 H17 0.9300 . ?
C18 C19 1.346(17) . ?
C18 H18 0.9300 . ?
C19 C20 1.403(13) . ?
C19 H19 0.9300 . ?
C20 N4 1.349(13) . ?
C21 N5 1.332(10) . ?
C21 C22 1.358(13) . ?
C21 H21 0.9300 . ?
C22 C23 1.386(16) . ?
C22 H22 0.9300 . ?
C23 C24 1.370(15) . ?
C23 H23 0.9300 . ?
C24 C25 1.355(12) . ?
C24 H24 0.9300 . ?
C25 N5 1.351(10) . ?
C25 C26 1.460(11) . ?
C26 N6 1.374(10) . ?
C26 C27 1.394(12) . ?
C27 C28 1.373(14) . ?
C27 H27 0.9300 . ?
C28 C29 1.352(15) . ?
C28 H28 0.9300 . ?
C29 C30 1.370(13) . ?
C29 H29 0.9300 . ?
C30 N6 1.335(10) . ?
C30 H30 0.9300 . ?
N1 Ru 2.169(6) . y
N2 H2B 0.8800(11) . ?
N3 Ru 2.116(6) . y
N4 H4B 0.8800(13) . ?
N5 Ru 2.098(6) . y
N6 Ru 2.075(6) . y
O1 Cl1 1.375(8) . ?
O2 Cl1 1.420(7) . ?
O3 Cl1 1.306(11) . ?
O4 Cl1 1.372(15) . ?
O5 Cl2 1.410(8) . ?
O6 Cl2 1.321(11) . ?
O7 Cl2 1.346(10) . ?
O8 Cl2 1.364(12) . ?
S1 Ru 2.305(2) . y
S2 Ru 2.309(2) . y

loop_
_geom_hbond_atom_site_label_D
_geom_hbond_atom_site_label_H
_geom_hbond_atom_site_label_A
_geom_hbond_distance_DH
_geom_hbond_distance_HA
_geom_hbond_distance_DA
_geom_hbond_angle_DHA
_geom_hbond_site_symmetry_A
N2 H2B O1 0.8800(11) 2.17(5) 2.885(10) 139(7) 4_565
N4 H4B O6 0.8800(13) 2.17(7) 2.886(11) 138(9) 4_666

loop_
_geom_torsion_atom_site_label_1
_geom_torsion_atom_site_label_2
_geom_torsion_atom_site_label_3
_geom_torsion_atom_site_label_4
_geom_torsion
_geom_torsion_site_symmetry_1
_geom_torsion_site_symmetry_2
_geom_torsion_site_symmetry_3
_geom_torsion_site_symmetry_4
_geom_torsion_publ_flag
C6 C1 C2 N2 179.0(8) . . . . ?
N1 C1 C2 N2 -1.8(9) . . . . ?
C6 C1 C2 C3 -1.3(13) . . . . ?
N1 C1 C2 C3 177.9(9) . . . . ?
N2 C2 C3 C4 179.7(10) . . . . ?
C1 C2 C3 C4 0.1(16) . . . . ?
C2 C3 C4 C5 1.8(18) . . . . ?
C3 C4 C5 C6 -2.5(19) . . . . ?
C2 C1 C6 C5 0.6(13) . . . . ?
N1 C1 C6 C5 -178.4(9) . . . . ?
C4 C5 C6 C1 1.3(16) . . . . ?
N1 C7 C8 C9 -32.2(14) . . . . ?
N2 C7 C8 C9 147.3(8) . . . . ?
C7 C8 C9 S1 64.4(10) . . . . ?
S1 C10 C11 S2 -43.6(10) . . . . ?
S2 C12 C13 C14 -66.5(9) . . . . ?
C12 C13 C14 N3 55.0(11) . . . . ?
C12 C13 C14 N4 -122.4(8) . . . . ?
C20 C15 C16 C17 -4.0(13) . . . . ?
N3 C15 C16 C17 176.3(9) . . . . ?
C15 C16 C17 C18 3.3(16) . . . . ?
C16 C17 C18 C19 -1.4(18) . . . . ?
C17 C18 C19 C20 0.2(17) . . . . ?
C16 C15 C20 N4 -179.4(8) . . . . ?
N3 C15 C20 N4 0.3(9) . . . . ?
C16 C15 C20 C19 3.0(13) . . . . ?
N3 C15 C20 C19 -177.2(8) . . . . ?
C18 C19 C20 N4 -177.8(10) . . . . ?
C18 C19 C20 C15 -1.1(15) . . . . ?
N5 C21 C22 C23 0.0(14) . . . . ?
C21 C22 C23 C24 1.3(16) . . . . ?
C22 C23 C24 C25 -1.1(16) . . . . ?
C23 C24 C25 N5 -0.4(13) . . . . ?
C23 C24 C25 C26 174.7(9) . . . . ?
N5 C25 C26 N6 2.7(10) . . . . ?
C24 C25 C26 N6 -172.7(8) . . . . ?
N5 C25 C26 C27 178.0(7) . . . . ?
C24 C25 C26 C27 2.6(13) . . . . ?
N6 C26 C27 C28 1.2(13) . . . . ?
C25 C26 C27 C28 -173.8(8) . . . . ?
C26 C27 C28 C29 3.9(16) . . . . ?
C27 C28 C29 C30 -4.9(16) . . . . ?
C28 C29 C30 N6 0.8(15) . . . . ?
N2 C7 N1 C1 -2.3(9) . . . . ?
C8 C7 N1 C1 177.2(9) . . . . ?
N2 C7 N1 Ru 171.8(5) . . . . ?
C8 C7 N1 Ru -8.7(13) . . . . ?
C6 C1 N1 C7 -178.4(9) . . . . ?
C2 C1 N1 C7 2.5(9) . . . . ?
C6 C1 N1 Ru 7.6(13) . . . . ?
C2 C1 N1 Ru -171.5(5) . . . . ?
N1 C7 N2 C2 1.3(10) . . . . ?
C8 C7 N2 C2 -178.4(8) . . . . ?
C3 C2 N2 C7 -179.3(10) . . . . ?
C1 C2 N2 C7 0.4(10) . . . . ?
N4 C14 N3 C15 0.0(9) . . . . ?
C13 C14 N3 C15 -177.6(8) . . . . ?
N4 C14 N3 Ru -179.5(5) . . . . ?
C13 C14 N3 Ru 2.9(12) . . . . ?
C20 C15 N3 C14 -0.2(9) . . . . ?
C16 C15 N3 C14 179.5(9) . . . . ?
C20 C15 N3 Ru 179.3(5) . . . . ?
C16 C15 N3 Ru -1.0(13) . . . . ?
N3 C14 N4 C20 0.2(10) . . . . ?
C13 C14 N4 C20 178.0(8) . . . . ?
C15 C20 N4 C14 -0.3(10) . . . . ?
C19 C20 N4 C14 176.9(10) . . . . ?
C22 C21 N5 C25 -1.5(12) . . . . ?
C22 C21 N5 Ru 175.2(7) . . . . ?
C24 C25 N5 C21 1.7(11) . . . . ?
C26 C25 N5 C21 -173.9(6) . . . . ?
C24 C25 N5 Ru -175.3(6) . . . . ?
C26 C25 N5 Ru 9.1(8) . . . . ?
C29 C30 N6 C26 4.1(12) . . . . ?
C29 C30 N6 Ru -171.6(7) . . . . ?
C27 C26 N6 C30 -5.0(11) . . . . ?
C25 C26 N6 C30 170.4(7) . . . . ?
C27 C26 N6 Ru 171.3(6) . . . . ?
C25 C26 N6 Ru -13.3(8) . . . . ?
C8 C9 S1 C10 59.4(9) . . . . ?
C8 C9 S1 Ru -52.6(8) . . . . ?
C11 C10 S1 C9 -83.4(8) . . . . ?
C11 C10 S1 Ru 32.2(8) . . . . ?
C13 C12 S2 C11 140.2(7) . . . . ?
C13 C12 S2 Ru 28.2(8) . . . . ?
C10 C11 S2 C12 -83.1(8) . . . . ?
C10 C11 S2 Ru 33.4(9) . . . . ?
C30 N6 Ru N5 -170.5(7) . . . . ?
C26 N6 Ru N5 13.7(5) . . . . ?
C30 N6 Ru N3 103.7(7) . . . . ?
C26 N6 Ru N3 -72.1(5) . . . . ?
C30 N6 Ru N1 -74.0(7) . . . . ?
C26 N6 Ru N1 110.3(5) . . . . ?
C30 N6 Ru S1 18.5(7) . . . . ?
C26 N6 Ru S1 -157.3(5) . . . . ?
C30 N6 Ru S2 -135.0(13) . . . . ?
C26 N6 Ru S2 49.2(17) . . . . ?
C21 N5 Ru N6 170.8(6) . . . . ?
C25 N5 Ru N6 -12.4(5) . . . . ?
C21 N5 Ru N3 -96.6(6) . . . . ?
C25 N5 Ru N3 80.2(5) . . . . ?
C21 N5 Ru N1 83.0(6) . . . . ?
C25 N5 Ru N1 -100.2(5) . . . . ?
C21 N5 Ru S1 -123.9(10) . . . . ?
C25 N5 Ru S1 52.9(13) . . . . ?
C21 N5 Ru S2 -5.3(6) . . . . ?
C25 N5 Ru S2 171.5(5) . . . . ?
C14 N3 Ru N6 144.1(6) . . . . ?
C15 N3 Ru N6 -35.3(6) . . . . ?
C14 N3 Ru N5 66.7(6) . . . . ?
C15 N3 Ru N5 -112.6(7) . . . . ?
C14 N3 Ru N1 -105(5) . . . . ?
C15 N3 Ru N1 76(6) . . . . ?
C14 N3 Ru S1 -117.8(6) . . . . ?
C15 N3 Ru S1 62.9(6) . . . . ?
C14 N3 Ru S2 -30.3(6) . . . . ?
C15 N3 Ru S2 150.3(6) . . . . ?
C7 N1 Ru N6 111.1(7) . . . . ?
C1 N1 Ru N6 -76.0(6) . . . . ?
C7 N1 Ru N5 -171.5(6) . . . . ?
C1 N1 Ru N5 1.3(6) . . . . ?
C7 N1 Ru N3 0(6) . . . . ?
C1 N1 Ru N3 173(5) . . . . ?
C7 N1 Ru S1 12.9(6) . . . . ?
C1 N1 Ru S1 -174.2(6) . . . . ?
C7 N1 Ru S2 -74.6(6) . . . . ?
C1 N1 Ru S2 98.2(6) . . . . ?
C9 S1 Ru N6 -75.0(4) . . . . ?
C10 S1 Ru N6 174.6(4) . . . . ?
C9 S1 Ru N5 -138.7(11) . . . . ?
C10 S1 Ru N5 110.9(11) . . . . ?
C9 S1 Ru N3 -166.0(4) . . . . ?
C10 S1 Ru N3 83.6(4) . . . . ?
C9 S1 Ru N1 14.6(4) . . . . ?
C10 S1 Ru N1 -95.8(4) . . . . ?
C9 S1 Ru S2 102.1(4) . . . . ?
C10 S1 Ru S2 -8.3(4) . . . . ?
C12 S2 Ru N6 -108.9(15) . . . . ?
C11 S2 Ru N6 143.2(15) . . . . ?
C12 S2 Ru N5 -74.0(4) . . . . ?
C11 S2 Ru N5 178.0(4) . . . . ?
C12 S2 Ru N3 12.4(4) . . . . ?
C11 S2 Ru N3 -95.5(4) . . . . ?
C12 S2 Ru N1 -170.0(4) . . . . ?
C11 S2 Ru N1 82.0(4) . . . . ?
C12 S2 Ru S1 97.3(4) . . . . ?
C11 S2 Ru S1 -10.6(4) . . . . ?
